data_2010348
loop_
_publ_author_name
'Koskenlinna, Markus'
'Valkonen, Jussi'

_publ_section_title
;
Lead Diselenite
;
_journal_name_full 'Acta Crystallographica Section C'
_journal_page_first 01
_journal_page_last 03
_journal_volume 51
_journal_year 1995
_chemical_formula_moiety 'Pb2 Se2 O5'
_chemical_formula_structural 'Pb (Se2 O5)'
_chemical_formula_sum 'O5 Pb Se2'
_chemical_formula_weight 445.11
_chemical_name_common 'Lead diselenite'
_space_group_IT_number 14
_symmetry_cell_setting monoclinic
_symmetry_space_group_name_Hall '-P 2yn'
_symmetry_space_group_name_H-M 'P 1 21/n 1'
_cell_angle_alpha 90
_cell_angle_beta 90.330(10)
_cell_angle_gamma 90
_cell_formula_units_Z 4
_cell_length_a 4.5150(10)
_cell_length_b 9.503(3)
_cell_length_c 11.618(2)
_cell_measurement_temperature 295
_cell_volume 498.5(2)
_diffrn_ambient_temperature 295
_exptl_crystal_density_diffrn 5.93
_refine_ls_R_factor_obs .034
_refine_ls_wR_factor_obs .043
_cod_depositor_comments
;
The following automatic conversions were performed:
'_symmetry_cell_setting' value 'Monoclinic' changed to 'monoclinic'
according to '/home/saulius/struct/CIF-dictionaries/cif_core.dic'
dictionary named 'cif_core.dic' version 2.4.1 from 2010-06-29.

Automatic conversion script
Id: cif_fix_enum 1527 2010-12-29 10:47:43Z saulius 
;
_cod_original_sg_symbol_H-M 'P 21/n'
_cod_database_code 2010348

loop_
_symmetry_equiv_pos_as_xyz
x,y,z
-x+1/2,y+1/2,-z+1/2
-x,-y,-z
x+1/2,-y+1/2,z+1/2

loop_
_atom_site_aniso_label
_atom_site_aniso_U_11
_atom_site_aniso_U_22
_atom_site_aniso_U_33
_atom_site_aniso_U_12
_atom_site_aniso_U_13
_atom_site_aniso_U_23
Pb 0.0181(2) 0.0127(2) 0.0114(2) -0.0009(2) 0.0002(2) 0.0014(2)
Se1 0.0139(5) 0.0076(4) 0.0083(4) 0.0005(4) 0.0018(4) -0.0009(4)
Se2 0.0113(5) 0.0102(5) 0.0082(4) 0.0004(4) 0.0007(4) 0.0016(4)
O1 0.034(5) 0.015(4) 0.019(4) 0.003(5) 0.007(4) -0.008(4)
O2 0.017(4) 0.016(4) 0.021(4) 0.003(4) -0.002(4) 0.005(4)
O3 0.008(3) 0.020(4) 0.015(4) -0.001(4) -0.001(3) -0.009(4)
O4 0.017(4) 0.026(5) 0.016(4) 0.001(4) 0.003(3) -0.006(4)
O5 0.028(5) 0.013(4) 0.011(4) -0.005(4) 0.003(4) -0.003(3)

loop_
_atom_site_label
_atom_site_fract_x
_atom_site_fract_y
_atom_site_fract_z
_atom_site_U_iso_or_equiv
_atom_site_thermal_displace_type
Pb 0.20460(10) 0.04305(5) 0.65436(4) 0.00352(4) Uani
Se1 0.7262(3) 0.35450(10) 0.58060(10) 0.00250(10) Uani
Se2 0.2938(3) 0.24970(10) 0.38720(10) 0.00250(10) Uani
O1 0.656(2) 0.4570(10) 0.6924(9) 0.0060(10) Uani
O2 0.757(2) 0.1930(10) 0.6354(9) 0.0050(10) Uani
O3 0.345(2) 0.3430(10) 0.5235(8) 0.0040(10) Uani
O4 0.641(2) 0.2320(10) 0.3462(8) 0.0050(10) Uani
O5 0.212(2) 0.0900(10) 0.4421(8) 0.0040(10) Uani

loop_
_geom_bond_atom_site_label_1
_geom_bond_atom_site_label_2
_geom_bond_site_symmetry_2
_geom_bond_distance
_geom_bond_publ_flag
Pb O1 2_546 2.556(10) yes
Pb O1 2_646 3.479(10) yes
Pb O2 1_455 2.483(10) yes
Pb O2 . 2.884(10) yes
Pb O3 . 3.291(10) yes
Pb O4 3_656 2.709(11) yes
Pb O4 4_455 3.100(10) yes
Pb O5 . 2.507(9) yes
Pb O5 3_556 2.522(10) yes
Pb O5 3_656 3.136(10) yes
Se1 O1 . 1.655(10) yes
Se1 O2 . 1.665(10) yes
Se1 O3 . 1.843(9) yes
Se2 O3 . 1.827(9) yes
Se2 O4 . 1.652(10) yes
Se2 O5 . 1.689(10) yes
